data_7219664
loop_
_publ_author_name
'Chen, Wen-Ting'
'Li, J.'
'Wang, Jian-Rong'
'Li, Xu-Wen'
'Guo, Yue-Wei'

_publ_section_title
;
 Structural diversity of terpenoids in the Soft Coral Sinularia
 flexibilis, evidence by a collection from the South China Sea
;
_journal_name_full 'RSC Adv.'
_journal_paper_doi 10.1039/C5RA01151E
_journal_year 2015
_chemical_absolute_configuration ad
_chemical_formula_sum 'C40 H66 O11'
_chemical_formula_weight 722.93
_chemical_name_systematic 'Sinulaflexiolide L'
_space_group_IT_number 5
_symmetry_cell_setting monoclinic
_symmetry_space_group_name_Hall 'C 2y'
_symmetry_space_group_name_H-M 'C 1 2 1'
_atom_sites_solution_hydrogens geom
_atom_sites_solution_primary direct
_atom_sites_solution_secondary difmap
_audit_creation_method SHELXL-97
_audit_update_record
;
2014-12-22 deposited with the CCDC.
2015-02-13 downloaded from the CCDC.
;
_cell_angle_alpha 90.00
_cell_angle_beta 98.789(8)
_cell_angle_gamma 90.00
_cell_formula_units_Z 4
_cell_length_a 17.9396(13)
_cell_length_b 8.5245(7)
_cell_length_c 24.5138(19)
_cell_measurement_reflns_used 6169
_cell_measurement_temperature 100(2)
_cell_measurement_theta_max 54.87
_cell_measurement_theta_min 4.50
_cell_volume 3704.8(5)
_computing_cell_refinement 'Bruker SAINT'
_computing_data_collection 'Bruker APEX2'
_computing_data_reduction 'Bruker SAINT'
_computing_molecular_graphics 'Bruker SHELXTL'
_computing_publication_material 'Bruker SHELXTL'
_computing_structure_refinement 'SHELXL-97 (Sheldrick, 2008)'
_computing_structure_solution 'SHELXS-97 (Sheldrick, 2008)'
_diffrn_ambient_temperature 100(2)
_diffrn_measured_fraction_theta_full 0.997
_diffrn_measured_fraction_theta_max 0.997
_diffrn_measurement_device_type 'Bruker APEX-II CCD'
_diffrn_radiation_monochromator graphite
_diffrn_radiation_source 'fine-focus sealed tube'
_diffrn_radiation_type MoK\a
_diffrn_radiation_wavelength 0.71073
_diffrn_reflns_av_R_equivalents 0.0945
_diffrn_reflns_av_sigmaI/netI 0.1199
_diffrn_reflns_limit_h_max 20
_diffrn_reflns_limit_h_min -21
_diffrn_reflns_limit_k_max 10
_diffrn_reflns_limit_k_min -10
_diffrn_reflns_limit_l_max 28
_diffrn_reflns_limit_l_min -28
_diffrn_reflns_number 26317
_diffrn_reflns_theta_full 24.82
_diffrn_reflns_theta_max 24.82
_diffrn_reflns_theta_min 0.84
_exptl_absorpt_coefficient_mu 0.093
_exptl_absorpt_correction_T_max 0.7456
_exptl_absorpt_correction_T_min 0.6526
_exptl_absorpt_correction_type multi-scan
_exptl_absorpt_process_details sadabs
_exptl_crystal_colour colorless
_exptl_crystal_density_diffrn 1.296
_exptl_crystal_density_method 'not measured'
_exptl_crystal_description Columnar
_exptl_crystal_F_000 1576
_exptl_crystal_size_max 0.20
_exptl_crystal_size_mid 0.15
_exptl_crystal_size_min 0.12
_refine_diff_density_max 0.252
_refine_diff_density_min -0.208
_refine_diff_density_rms 0.054
_refine_ls_abs_structure_details 'Flack H D (1983), Acta Cryst. A39, 876-881'
_refine_ls_abs_structure_Flack -0.4(12)
_refine_ls_extinction_coef 0.0021(3)
_refine_ls_extinction_expression Fc^*^=kFc[1+0.001xFc^2^\l^3^/sin(2\q)]^-1/4^
_refine_ls_extinction_method SHELXL
_refine_ls_goodness_of_fit_ref 0.966
_refine_ls_hydrogen_treatment mixed
_refine_ls_matrix_type full
_refine_ls_number_parameters 470
_refine_ls_number_reflns 6362
_refine_ls_number_restraints 1
_refine_ls_restrained_S_all 0.966
_refine_ls_R_factor_all 0.1093
_refine_ls_R_factor_gt 0.0527
_refine_ls_shift/su_max 0.000
_refine_ls_shift/su_mean 0.000
_refine_ls_structure_factor_coef Fsqd
_refine_ls_weighting_details 'calc w=1/[\s^2^(Fo^2^)+(0.0500P)^2^+1.9704P] where P=(Fo^2^+2Fc^2^)/3'
_refine_ls_weighting_scheme calc
_refine_ls_wR_factor_gt 0.0946
_refine_ls_wR_factor_ref 0.1219
_reflns_number_gt 4108
_reflns_number_total 6362
_reflns_threshold_expression >2sigma(I)
_cod_data_source_file c5ra01151e2.cif
_cod_data_source_block H:\Report\20120073\20120073.CIF
_cod_original_sg_symbol_H-M C2
_cod_database_code 7219664

loop_
_symmetry_equiv_pos_as_xyz
'x, y, z'
'-x, y, -z'
'x+1/2, y+1/2, z'
'-x+1/2, y+1/2, -z'

loop_
_atom_site_label
_atom_site_type_symbol
_atom_site_fract_x
_atom_site_fract_y
_atom_site_fract_z
_atom_site_U_iso_or_equiv
_atom_site_adp_type
_atom_site_occupancy
_atom_site_symmetry_multiplicity
_atom_site_calc_flag
_atom_site_refinement_flags
O1 O 0.86801(14) 0.7534(3) 0.71947(10) 0.0207(7) Uani 1 1 d .
O2 O 0.63405(14) 0.1660(3) 0.76859(10) 0.0209(7) Uani 1 1 d .
O3 O 0.93035(13) 0.8857(4) 0.59188(11) 0.0264(7) Uani 1 1 d .
H103 H 0.9741 0.9163 0.5942 0.040 Uiso 1 1 calc R
O4 O 0.81202(15) 0.8625(4) 0.78637(11) 0.0353(8) Uani 1 1 d .
O5 O 0.67109(14) 0.8412(3) 0.72190(11) 0.0220(7) Uani 1 1 d .
H108 H 0.6808 0.9304 0.7126 0.033 Uiso 1 1 calc R
O6 O 0.68965(14) 0.1885(3) 0.69592(10) 0.0223(7) Uani 1 1 d .
O7 O 0.64111(15) -0.1173(3) 0.83594(10) 0.0237(7) Uani 1 1 d .
H7A H 0.6507 -0.1230 0.8044 0.036 Uiso 1 1 calc R
O8 O 0.76864(15) 0.5513(4) 0.99847(11) 0.0299(8) Uani 1 1 d .
O9 O 0.57134(14) 0.4710(3) 0.57641(11) 0.0252(7) Uani 1 1 d .
H9 H 0.5592 0.5306 0.5503 0.038 Uiso 1 1 calc R
O10 O 0.67227(15) 0.5063(3) 0.50221(11) 0.0236(7) Uani 1 1 d .
H43 H 0.635(2) 0.460(5) 0.4877(17) 0.035 Uiso 1 1 d .
C1 C 0.9486(2) 0.3420(6) 0.64125(18) 0.0330(12) Uani 1 1 d .
H64 H 0.9240 0.3908 0.6690 0.049 Uiso 1 1 calc R
H3 H 0.9974 0.3050 0.6577 0.049 Uiso 1 1 calc R
H1 H 0.9188 0.2551 0.6254 0.049 Uiso 1 1 calc R
C2 C 0.9574(2) 0.4594(5) 0.59689(16) 0.0231(10) Uani 1 1 d .
C3 C 1.0177(2) 0.5798(5) 0.61204(17) 0.0269(11) Uani 1 1 d .
H63 H 1.0253 0.6376 0.5792 0.032 Uiso 1 1 calc R
H4 H 1.0647 0.5277 0.6263 0.032 Uiso 1 1 calc R
C4 C 0.9970(2) 0.6953(5) 0.65567(16) 0.0252(10) Uani 1 1 d .
H107 H 0.9924 0.6378 0.6891 0.030 Uiso 1 1 calc R
H6 H 1.0376 0.7706 0.6644 0.030 Uiso 1 1 calc R
C5 C 0.9236(2) 0.7838(5) 0.63689(15) 0.0200(10) Uani 1 1 d .
H8 H 0.8856 0.7050 0.6231 0.024 Uiso 1 1 calc R
C6 C 0.8924(2) 0.8752(5) 0.68241(15) 0.0202(10) Uani 1 1 d .
C7 C 0.8059(2) 0.7948(5) 0.74314(17) 0.0202(10) Uani 1 1 d .
C8 C 0.7302(2) 0.7368(5) 0.71189(15) 0.0170(9) Uani 1 1 d .
C9 C 0.7113(2) 0.5812(5) 0.74006(15) 0.0185(10) Uani 1 1 d .
H41 H 0.7007 0.6053 0.7768 0.022 Uiso 1 1 calc R
H10 H 0.6657 0.5375 0.7192 0.022 Uiso 1 1 calc R
C10 C 0.7734(2) 0.4562(5) 0.74492(15) 0.0182(9) Uani 1 1 d .
H11 H 0.8201 0.5023 0.7631 0.022 Uiso 1 1 calc R
H40 H 0.7810 0.4254 0.7081 0.022 Uiso 1 1 calc R
C11 C 0.7566(2) 0.3080(5) 0.77704(15) 0.0171(9) Uani 1 1 d .
H39 H 0.8006 0.2401 0.7765 0.021 Uiso 1 1 calc R
C12 C 0.6916(2) 0.2189(5) 0.74484(16) 0.0186(10) Uani 1 1 d .
C13 C 0.6347(2) 0.1673(5) 0.82899(14) 0.0168(9) Uani 1 1 d .
H36 H 0.6048 0.2569 0.8384 0.020 Uiso 1 1 calc R
C14 C 0.5933(2) 0.0146(5) 0.84032(16) 0.0205(10) Uani 1 1 d .
C15 C 0.5760(2) 0.0081(5) 0.89967(15) 0.0223(10) Uani 1 1 d .
H18 H 0.6231 0.0216 0.9246 0.027 Uiso 1 1 calc R
H17 H 0.5573 -0.0960 0.9060 0.027 Uiso 1 1 calc R
C16 C 0.5189(2) 0.1289(5) 0.91551(17) 0.0257(11) Uani 1 1 d .
H19 H 0.4842 0.1555 0.8825 0.031 Uiso 1 1 calc R
H35 H 0.4897 0.0788 0.9408 0.031 Uiso 1 1 calc R
C17 C 0.5506(2) 0.2770(5) 0.94128(17) 0.0241(10) Uani 1 1 d .
H20 H 0.5862 0.2644 0.9728 0.029 Uiso 1 1 calc R
C18 C 0.5358(2) 0.4250(5) 0.92599(17) 0.0256(11) Uani 1 1 d .
C19 C 0.4836(2) 0.4721(6) 0.87497(18) 0.0395(13) Uani 1 1 d .
H22 H 0.4699 0.3811 0.8526 0.059 Uiso 1 1 calc R
H21 H 0.5085 0.5465 0.8545 0.059 Uiso 1 1 calc R
H2 H 0.4391 0.5189 0.8851 0.059 Uiso 1 1 calc R
C20 C 0.7515(2) 0.3304(5) 0.83862(14) 0.0169(9) Uani 1 1 d .
H38 H 0.7191 0.4212 0.8423 0.020 Uiso 1 1 calc R
C21 C 0.7138(2) 0.1847(5) 0.85872(15) 0.0205(9) Uani 1 1 d .
H12 H 0.7428 0.0923 0.8524 0.025 Uiso 1 1 calc R
H37 H 0.7130 0.1932 0.8981 0.025 Uiso 1 1 calc R
C22 C 0.5205(2) -0.0075(5) 0.79920(16) 0.0275(11) Uani 1 1 d .
H14 H 0.5329 -0.0313 0.7634 0.041 Uiso 1 1 calc R
H16 H 0.4912 0.0872 0.7972 0.041 Uiso 1 1 calc R
H15 H 0.4917 -0.0923 0.8113 0.041 Uiso 1 1 calc R
C23 C 0.5733(2) 0.5610(5) 0.96034(18) 0.0312(11) Uani 1 1 d .
H33 H 0.5372 0.6460 0.9598 0.037 Uiso 1 1 calc R
H34 H 0.5865 0.5267 0.9983 0.037 Uiso 1 1 calc R
C24 C 0.6439(2) 0.6228(5) 0.94009(17) 0.0299(11) Uani 1 1 d .
H24 H 0.6337 0.6376 0.9004 0.036 Uiso 1 1 calc R
H23 H 0.6574 0.7238 0.9570 0.036 Uiso 1 1 calc R
C25 C 0.7089(2) 0.5107(5) 0.95414(16) 0.0261(10) Uani 1 1 d .
H32 H 0.6945 0.3997 0.9529 0.031 Uiso 1 1 calc R
C26 C 0.7846(2) 0.5414(5) 0.94205(15) 0.0225(10) Uani 1 1 d .
C27 C 0.8032(3) 0.6970(5) 0.91746(17) 0.0327(11) Uani 1 1 d .
H26 H 0.7763 0.7795 0.9326 0.049 Uiso 1 1 calc R
H27 H 0.7888 0.6939 0.8781 0.049 Uiso 1 1 calc R
H25 H 0.8565 0.7161 0.9261 0.049 Uiso 1 1 calc R
C28 C 0.8322(2) 0.4015(5) 0.93221(15) 0.0237(10) Uani 1 1 d .
H28 H 0.8147 0.3108 0.9506 0.028 Uiso 1 1 calc R
H29 H 0.8840 0.4215 0.9486 0.028 Uiso 1 1 calc R
C29 C 0.8299(2) 0.3637(5) 0.87128(15) 0.0219(10) Uani 1 1 d .
H30 H 0.8616 0.2728 0.8683 0.026 Uiso 1 1 calc R
H31 H 0.8518 0.4511 0.8540 0.026 Uiso 1 1 calc R
C30 C 0.7346(2) 0.7222(4) 0.65003(14) 0.0147(9) Uani 1 1 d .
H59 H 0.7739 0.6450 0.6462 0.018 Uiso 1 1 calc R
C31 C 0.6611(2) 0.6648(5) 0.61384(15) 0.0169(9) Uani 1 1 d .
H54 H 0.6196 0.6939 0.6329 0.020 Uiso 1 1 calc R
H53 H 0.6554 0.7251 0.5799 0.020 Uiso 1 1 calc R
C32 C 0.6502(2) 0.4919(5) 0.59756(15) 0.0169(9) Uani 1 1 d .
H52 H 0.6622 0.4283 0.6311 0.020 Uiso 1 1 calc R
C33 C 0.6962(2) 0.4276(5) 0.55391(15) 0.0181(10) Uani 1 1 d .
C34 C 0.7796(2) 0.4633(5) 0.56960(15) 0.0208(10) Uani 1 1 d .
H48 H 0.7942 0.4343 0.6080 0.025 Uiso 1 1 calc R
H47 H 0.7860 0.5760 0.5673 0.025 Uiso 1 1 calc R
C35 C 0.8355(2) 0.3856(5) 0.53635(16) 0.0258(10) Uani 1 1 d .
H46 H 0.8415 0.2754 0.5460 0.031 Uiso 1 1 calc R
H45 H 0.8171 0.3936 0.4971 0.031 Uiso 1 1 calc R
C36 C 0.9097(2) 0.4696(5) 0.55017(17) 0.0240(10) Uani 1 1 d .
H44 H 0.9234 0.5354 0.5231 0.029 Uiso 1 1 calc R
C37 C 0.6820(2) 0.2528(5) 0.54790(16) 0.0260(10) Uani 1 1 d .
H49 H 0.6290 0.2344 0.5369 0.039 Uiso 1 1 calc R
H50 H 0.6985 0.2019 0.5826 0.039 Uiso 1 1 calc R
H51 H 0.7093 0.2114 0.5204 0.039 Uiso 1 1 calc R
C38 C 0.7583(2) 0.8771(5) 0.62564(15) 0.0174(9) Uani 1 1 d .
H57 H 0.7143 0.9447 0.6195 0.021 Uiso 1 1 calc R
H58 H 0.7720 0.8541 0.5897 0.021 Uiso 1 1 calc R
C39 C 0.8233(2) 0.9715(5) 0.65863(16) 0.0213(10) Uani 1 1 d .
H55 H 0.8390 1.0517 0.6347 0.026 Uiso 1 1 calc R
H56 H 0.8044 1.0244 0.6888 0.026 Uiso 1 1 calc R
C40 C 0.9515(2) 0.9767(5) 0.71678(16) 0.0269(11) Uani 1 1 d .
H62 H 0.9280 1.0388 0.7420 0.040 Uiso 1 1 calc R
H61 H 0.9745 1.0446 0.6929 0.040 Uiso 1 1 calc R
H60 H 0.9894 0.9109 0.7371 0.040 Uiso 1 1 calc R
O11 O 0.5000 0.6947(5) 0.5000 0.0291(10) Uani 1 2 d S

loop_
_atom_site_aniso_label
_atom_site_aniso_U_11
_atom_site_aniso_U_22
_atom_site_aniso_U_33
_atom_site_aniso_U_23
_atom_site_aniso_U_13
_atom_site_aniso_U_12
O1 0.0215(16) 0.0219(16) 0.0187(15) 0.0039(13) 0.0035(12) -0.0027(13)
O2 0.0193(15) 0.0275(17) 0.0160(15) 0.0027(13) 0.0026(12) -0.0056(13)
O3 0.0150(15) 0.0379(19) 0.0266(16) 0.0136(15) 0.0038(13) 0.0007(15)
O4 0.0387(18) 0.046(2) 0.0222(16) -0.0128(16) 0.0074(14) -0.0131(17)
O5 0.0290(16) 0.0147(15) 0.0240(16) 0.0014(13) 0.0101(13) 0.0034(14)
O6 0.0300(17) 0.0215(16) 0.0151(15) -0.0009(13) 0.0030(13) -0.0007(14)
O7 0.0330(16) 0.0204(17) 0.0202(15) 0.0019(14) 0.0117(13) 0.0018(14)
O8 0.0267(17) 0.043(2) 0.0189(15) -0.0049(14) -0.0006(13) -0.0065(15)
O9 0.0166(14) 0.0274(18) 0.0304(17) 0.0072(14) 0.0000(12) -0.0029(14)
O10 0.0213(16) 0.0282(19) 0.0206(16) 0.0019(13) 0.0013(13) -0.0072(14)
C1 0.024(2) 0.031(3) 0.042(3) 0.011(2) -0.004(2) -0.006(2)
C2 0.017(2) 0.024(2) 0.027(2) 0.002(2) 0.0030(19) 0.0066(19)
C3 0.020(2) 0.033(3) 0.028(2) 0.005(2) 0.002(2) 0.004(2)
C4 0.018(2) 0.031(3) 0.024(2) 0.005(2) -0.0013(19) -0.002(2)
C5 0.018(2) 0.017(2) 0.023(2) 0.0065(19) -0.0005(18) -0.0056(18)
C6 0.020(2) 0.020(2) 0.021(2) 0.005(2) 0.0035(18) -0.007(2)
C7 0.026(2) 0.018(3) 0.018(2) 0.0048(19) 0.0072(19) -0.0011(19)
C8 0.018(2) 0.015(2) 0.019(2) -0.0010(18) 0.0056(18) 0.0019(18)
C9 0.018(2) 0.025(3) 0.013(2) 0.0021(19) 0.0066(18) -0.0004(19)
C10 0.020(2) 0.020(2) 0.016(2) 0.0024(19) 0.0050(17) -0.0008(19)
C11 0.018(2) 0.018(2) 0.016(2) 0.0022(17) 0.0026(17) 0.0043(17)
C12 0.023(2) 0.014(2) 0.019(2) 0.0050(18) 0.0021(19) 0.0059(18)
C13 0.020(2) 0.020(2) 0.012(2) 0.0010(18) 0.0050(17) 0.0012(19)
C14 0.020(2) 0.019(2) 0.023(2) 0.004(2) 0.0045(18) 0.001(2)
C15 0.024(2) 0.024(3) 0.020(2) -0.0028(19) 0.0064(18) -0.002(2)
C16 0.016(2) 0.038(3) 0.024(2) 0.001(2) 0.0057(18) -0.005(2)
C17 0.018(2) 0.030(3) 0.024(2) -0.002(2) 0.0022(18) -0.003(2)
C18 0.017(2) 0.032(3) 0.029(3) 0.003(2) 0.0080(19) 0.008(2)
C19 0.032(3) 0.039(3) 0.046(3) 0.004(3) -0.001(2) 0.004(2)
C20 0.019(2) 0.018(2) 0.014(2) 0.0047(18) 0.0035(17) 0.0003(18)
C21 0.023(2) 0.024(2) 0.015(2) 0.0006(19) 0.0051(18) -0.002(2)
C22 0.027(2) 0.027(3) 0.029(2) 0.001(2) 0.0031(19) -0.008(2)
C23 0.034(3) 0.028(3) 0.033(3) 0.003(2) 0.011(2) 0.005(2)
C24 0.035(3) 0.029(3) 0.026(3) -0.005(2) 0.006(2) 0.001(2)
C25 0.024(2) 0.029(3) 0.022(2) -0.006(2) -0.0052(19) 0.000(2)
C26 0.026(2) 0.028(3) 0.011(2) -0.0012(19) -0.0033(18) -0.003(2)
C27 0.040(3) 0.029(3) 0.028(3) 0.000(2) 0.002(2) -0.004(2)
C28 0.019(2) 0.029(3) 0.021(2) 0.003(2) -0.0030(18) -0.007(2)
C29 0.019(2) 0.026(3) 0.021(2) 0.005(2) 0.0039(17) 0.000(2)
C30 0.015(2) 0.017(2) 0.013(2) 0.0023(17) 0.0046(16) -0.0013(17)
C31 0.017(2) 0.019(2) 0.016(2) 0.0046(19) 0.0065(17) -0.0003(18)
C32 0.014(2) 0.021(2) 0.015(2) 0.0048(18) -0.0025(16) -0.0046(18)
C33 0.021(2) 0.016(3) 0.015(2) 0.0039(18) -0.0040(17) -0.0010(18)
C34 0.023(2) 0.023(2) 0.016(2) -0.001(2) 0.0048(18) 0.003(2)
C35 0.024(2) 0.030(3) 0.024(2) -0.006(2) 0.0045(18) 0.006(2)
C36 0.019(2) 0.026(3) 0.029(2) -0.001(2) 0.012(2) 0.001(2)
C37 0.036(3) 0.023(3) 0.020(2) -0.002(2) 0.010(2) -0.001(2)
C38 0.016(2) 0.017(2) 0.019(2) 0.0046(18) 0.0022(17) 0.0035(19)
C39 0.022(2) 0.015(2) 0.027(2) 0.004(2) 0.0050(18) -0.0015(19)
C40 0.027(2) 0.025(3) 0.028(2) 0.004(2) 0.0000(19) -0.004(2)
O11 0.026(2) 0.030(3) 0.029(2) 0.000 -0.0018(19) 0.000

loop_
_atom_type_symbol
_atom_type_description
_atom_type_scat_dispersion_real
_atom_type_scat_dispersion_imag
_atom_type_scat_source
C C 0.0033 0.0016 'International Tables Vol C Tables 4.2.6.8 and 6.1.1.4'
H H 0.0000 0.0000 'International Tables Vol C Tables 4.2.6.8 and 6.1.1.4'
O O 0.0106 0.0060 'International Tables Vol C Tables 4.2.6.8 and 6.1.1.4'

loop_
_geom_angle_atom_site_label_1
_geom_angle_atom_site_label_2
_geom_angle_atom_site_label_3
_geom_angle
C7 O1 C6 114.2(3)
C12 O2 C13 123.0(3)
C5 O3 H103 109.5
C8 O5 H108 109.5
C14 O7 H7A 109.5
C25 O8 C26 60.2(2)
C32 O9 H9 109.5
C33 O10 H43 106(3)
C2 C1 H64 109.5
C2 C1 H3 109.5
H64 C1 H3 109.5
C2 C1 H1 109.5
H64 C1 H1 109.5
H3 C1 H1 109.5
C36 C2 C3 121.1(4)
C36 C2 C1 122.9(4)
C3 C2 C1 115.4(3)
C2 C3 C4 111.7(3)
C2 C3 H63 109.3
C4 C3 H63 109.3
C2 C3 H4 109.3
C4 C3 H4 109.3
H63 C3 H4 107.9
C5 C4 C3 113.3(3)
C5 C4 H107 108.9
C3 C4 H107 108.9
C5 C4 H6 108.9
C3 C4 H6 108.9
H107 C4 H6 107.7
O3 C5 C4 111.3(3)
O3 C5 C6 109.7(3)
C4 C5 C6 115.2(3)
O3 C5 H8 106.7
C4 C5 H8 106.7
C6 C5 H8 106.7
O1 C6 C40 107.7(3)
O1 C6 C39 108.2(3)
C40 C6 C39 111.2(4)
O1 C6 C5 105.3(3)
C40 C6 C5 113.0(3)
C39 C6 C5 111.1(3)
O4 C7 O1 121.7(4)
O4 C7 C8 123.5(4)
O1 C7 C8 114.7(3)
O5 C8 C7 109.6(3)
O5 C8 C30 111.7(3)
C7 C8 C30 110.1(3)
O5 C8 C9 103.6(3)
C7 C8 C9 106.8(3)
C30 C8 C9 114.6(3)
C10 C9 C8 114.9(3)
C10 C9 H41 108.5
C8 C9 H41 108.5
C10 C9 H10 108.5
C8 C9 H10 108.5
H41 C9 H10 107.5
C9 C10 C11 114.4(3)
C9 C10 H11 108.7
C11 C10 H11 108.7
C9 C10 H40 108.7
C11 C10 H40 108.7
H11 C10 H40 107.6
C12 C11 C20 114.7(3)
C12 C11 C10 109.9(3)
C20 C11 C10 116.4(3)
C12 C11 H39 104.8
C20 C11 H39 104.8
C10 C11 H39 104.8
O6 C12 O2 116.5(4)
O6 C12 C11 121.6(4)
O2 C12 C11 121.9(3)
O2 C13 C21 110.4(3)
O2 C13 C14 104.1(3)
C21 C13 C14 116.2(3)
O2 C13 H36 108.6
C21 C13 H36 108.6
C14 C13 H36 108.6
O7 C14 C15 104.7(3)
O7 C14 C22 108.3(3)
C15 C14 C22 110.1(3)
O7 C14 C13 109.8(3)
C15 C14 C13 111.9(3)
C22 C14 C13 111.7(3)
C14 C15 C16 116.9(3)
C14 C15 H18 108.1
C16 C15 H18 108.1
C14 C15 H17 108.1
C16 C15 H17 108.1
H18 C15 H17 107.3
C17 C16 C15 116.6(3)
C17 C16 H19 108.2
C15 C16 H19 108.2
C17 C16 H35 108.2
C15 C16 H35 108.2
H19 C16 H35 107.3
C18 C17 C16 129.7(4)
C18 C17 H20 115.2
C16 C17 H20 115.2
C17 C18 C19 124.2(4)
C17 C18 C23 120.8(4)
C19 C18 C23 115.0(4)
C18 C19 H22 109.5
C18 C19 H21 109.5
H22 C19 H21 109.5
C18 C19 H2 109.5
H22 C19 H2 109.5
H21 C19 H2 109.5
C21 C20 C29 113.4(3)
C21 C20 C11 108.1(3)
C29 C20 C11 110.3(3)
C21 C20 H38 108.3
C29 C20 H38 108.3
C11 C20 H38 108.3
C13 C21 C20 110.8(3)
C13 C21 H12 109.5
C20 C21 H12 109.5
C13 C21 H37 109.5
C20 C21 H37 109.5
H12 C21 H37 108.1
C14 C22 H14 109.5
C14 C22 H16 109.5
H14 C22 H16 109.5
C14 C22 H15 109.5
H14 C22 H15 109.5
H16 C22 H15 109.5
C24 C23 C18 113.6(3)
C24 C23 H33 108.8
C18 C23 H33 108.8
C24 C23 H34 108.8
C18 C23 H34 108.8
H33 C23 H34 107.7
C25 C24 C23 111.1(4)
C25 C24 H24 109.4
C23 C24 H24 109.4
C25 C24 H23 109.4
C23 C24 H23 109.4
H24 C24 H23 108.0
O8 C25 C26 60.2(2)
O8 C25 C24 118.6(4)
C26 C25 C24 123.5(4)
O8 C25 H32 114.5
C26 C25 H32 114.5
C24 C25 H32 114.5
O8 C26 C25 59.6(2)
O8 C26 C28 113.3(3)
C25 C26 C28 117.3(4)
O8 C26 C27 114.5(3)
C25 C26 C27 120.5(4)
C28 C26 C27 117.6(4)
C26 C27 H26 109.5
C26 C27 H27 109.5
H26 C27 H27 109.5
C26 C27 H25 109.5
H26 C27 H25 109.5
H27 C27 H25 109.5
C26 C28 C29 113.2(3)
C26 C28 H28 108.9
C29 C28 H28 108.9
C26 C28 H29 108.9
C29 C28 H29 108.9
H28 C28 H29 107.8
C28 C29 C20 115.8(3)
C28 C29 H30 108.3
C20 C29 H30 108.3
C28 C29 H31 108.3
C20 C29 H31 108.3
H30 C29 H31 107.4
C38 C30 C8 111.9(3)
C38 C30 C31 108.0(3)
C8 C30 C31 115.0(3)
C38 C30 H59 107.1
C8 C30 H59 107.1
C31 C30 H59 107.1
C32 C31 C30 121.1(3)
C32 C31 H54 107.1
C30 C31 H54 107.1
C32 C31 H53 107.1
C30 C31 H53 107.1
H54 C31 H53 106.8
O9 C32 C31 107.0(3)
O9 C32 C33 107.8(3)
C31 C32 C33 117.4(3)
O9 C32 H52 108.1
C31 C32 H52 108.1
C33 C32 H52 108.1
O10 C33 C37 110.4(3)
O10 C33 C34 106.2(3)
C37 C33 C34 111.6(3)
O10 C33 C32 108.9(3)
C37 C33 C32 108.4(3)
C34 C33 C32 111.3(3)
C33 C34 C35 118.5(3)
C33 C34 H48 107.7
C35 C34 H48 107.7
C33 C34 H47 107.7
C35 C34 H47 107.7
H48 C34 H47 107.1
C36 C35 C34 107.6(3)
C36 C35 H46 110.2
C34 C35 H46 110.2
C36 C35 H45 110.2
C34 C35 H45 110.2
H46 C35 H45 108.5
C2 C36 C35 126.7(4)
C2 C36 H44 116.7
C35 C36 H44 116.7
C33 C37 H49 109.5
C33 C37 H50 109.5
H49 C37 H50 109.5
C33 C37 H51 109.5
H49 C37 H51 109.5
H50 C37 H51 109.5
C30 C38 C39 118.5(3)
C30 C38 H57 107.7
C39 C38 H57 107.7
C30 C38 H58 107.7
C39 C38 H58 107.7
H57 C38 H58 107.1
C6 C39 C38 115.1(3)
C6 C39 H55 108.5
C38 C39 H55 108.5
C6 C39 H56 108.5
C38 C39 H56 108.5
H55 C39 H56 107.5
C6 C40 H62 109.5
C6 C40 H61 109.5
H62 C40 H61 109.5
C6 C40 H60 109.5
H62 C40 H60 109.5
H61 C40 H60 109.5

loop_
_geom_bond_atom_site_label_1
_geom_bond_atom_site_label_2
_geom_bond_distance
O1 C7 1.379(5)
O1 C6 1.488(5)
O2 C12 1.338(5)
O2 C13 1.479(4)
O3 C5 1.424(4)
O3 H103 0.8200
O4 C7 1.197(5)
O5 C8 1.434(4)
O5 H108 0.8200
O6 C12 1.222(4)
O7 C14 1.429(5)
O7 H7A 0.8200
O8 C25 1.447(4)
O8 C26 1.457(5)
O9 C32 1.441(4)
O9 H9 0.8200
O10 C33 1.440(4)
O10 H43 0.81(4)
C1 C2 1.504(6)
C1 H64 0.9600
C1 H3 0.9600
C1 H1 0.9600
C2 C36 1.324(5)
C2 C3 1.496(6)
C3 C4 1.540(6)
C3 H63 0.9700
C3 H4 0.9700
C4 C5 1.526(5)
C4 H107 0.9700
C4 H6 0.9700
C5 C6 1.535(5)
C5 H8 0.9800
C6 C40 1.520(5)
C6 C39 1.525(5)
C7 C8 1.535(5)
C8 C30 1.536(5)
C8 C9 1.557(5)
C9 C10 1.534(5)
C9 H41 0.9700
C9 H10 0.9700
C10 C11 1.543(5)
C10 H11 0.9700
C10 H40 0.9700
C11 C12 1.509(5)
C11 C20 1.538(5)
C11 H39 0.9800
C13 C21 1.501(5)
C13 C14 1.544(6)
C13 H36 0.9800
C14 C15 1.534(5)
C14 C22 1.535(5)
C15 C16 1.544(6)
C15 H18 0.9700
C15 H17 0.9700
C16 C17 1.486(6)
C16 H19 0.9700
C16 H35 0.9700
C17 C18 1.332(6)
C17 H20 0.9300
C18 C19 1.498(6)
C18 C23 1.527(6)
C19 H22 0.9600
C19 H21 0.9600
C19 H2 0.9600
C20 C21 1.531(5)
C20 C29 1.536(5)
C20 H38 0.9800
C21 H12 0.9700
C21 H37 0.9700
C22 H14 0.9600
C22 H16 0.9600
C22 H15 0.9600
C23 C24 1.524(6)
C23 H33 0.9700
C23 H34 0.9700
C24 C25 1.506(6)
C24 H24 0.9700
C24 H23 0.9700
C25 C26 1.457(5)
C25 H32 0.9800
C26 C28 1.508(6)
C26 C27 1.515(6)
C27 H26 0.9600
C27 H27 0.9600
C27 H25 0.9600
C28 C29 1.522(5)
C28 H28 0.9700
C28 H29 0.9700
C29 H30 0.9700
C29 H31 0.9700
C30 C38 1.535(5)
C30 C31 1.551(5)
C30 H59 0.9800
C31 C32 1.532(6)
C31 H54 0.9700
C31 H53 0.9700
C32 C33 1.549(5)
C32 H52 0.9800
C33 C37 1.515(6)
C33 C34 1.517(5)
C34 C35 1.536(5)
C34 H48 0.9700
C34 H47 0.9700
C35 C36 1.503(5)
C35 H46 0.9700
C35 H45 0.9700
C36 H44 0.9300
C37 H49 0.9600
C37 H50 0.9600
C37 H51 0.9600
C38 C39 1.542(5)
C38 H57 0.9700
C38 H58 0.9700
C39 H55 0.9700
C39 H56 0.9700
C40 H62 0.9600
C40 H61 0.9600
C40 H60 0.9600

loop_
_geom_torsion_atom_site_label_1
_geom_torsion_atom_site_label_2
_geom_torsion_atom_site_label_3
_geom_torsion_atom_site_label_4
_geom_torsion
C36 C2 C3 C4 102.7(5)
C1 C2 C3 C4 -69.2(5)
C2 C3 C4 C5 -59.1(5)
C3 C4 C5 O3 -65.9(4)
C3 C4 C5 C6 168.4(3)
C7 O1 C6 C40 92.4(4)
C7 O1 C6 C39 -27.9(4)
C7 O1 C6 C5 -146.8(3)
O3 C5 C6 O1 165.0(3)
C4 C5 C6 O1 -68.4(4)
O3 C5 C6 C40 -77.7(4)
C4 C5 C6 C40 48.8(5)
O3 C5 C6 C39 48.1(4)
C4 C5 C6 C39 174.7(3)
C6 O1 C7 O4 -89.5(4)
C6 O1 C7 C8 94.7(4)
O4 C7 C8 O5 32.1(5)
O1 C7 C8 O5 -152.2(3)
O4 C7 C8 C30 155.4(4)
O1 C7 C8 C30 -28.9(4)
O4 C7 C8 C9 -79.6(5)
O1 C7 C8 C9 96.2(4)
O5 C8 C9 C10 -169.4(3)
C7 C8 C9 C10 -53.7(4)
C30 C8 C9 C10 68.6(4)
C8 C9 C10 C11 175.3(3)
C9 C10 C11 C12 67.6(4)
C9 C10 C11 C20 -64.9(4)
C13 O2 C12 O6 168.5(3)
C13 O2 C12 C11 -10.0(5)
C20 C11 C12 O6 -177.7(4)
C10 C11 C12 O6 48.9(5)
C20 C11 C12 O2 0.7(5)
C10 C11 C12 O2 -132.7(3)
C12 O2 C13 C21 -18.1(5)
C12 O2 C13 C14 -143.4(3)
O2 C13 C14 O7 74.0(3)
C21 C13 C14 O7 -47.5(4)
O2 C13 C14 C15 -170.2(3)
C21 C13 C14 C15 68.3(4)
O2 C13 C14 C22 -46.2(4)
C21 C13 C14 C22 -167.8(3)
O7 C14 C15 C16 -174.6(3)
C22 C14 C15 C16 -58.3(5)
C13 C14 C15 C16 66.5(4)
C14 C15 C16 C17 -93.6(4)
C15 C16 C17 C18 124.3(5)
C16 C17 C18 C19 -3.4(7)
C16 C17 C18 C23 177.5(4)
C12 C11 C20 C21 34.3(4)
C10 C11 C20 C21 164.6(3)
C12 C11 C20 C29 158.7(3)
C10 C11 C20 C29 -70.9(4)
O2 C13 C21 C20 54.9(4)
C14 C13 C21 C20 173.1(3)
C29 C20 C21 C13 174.5(3)
C11 C20 C21 C13 -62.9(4)
C17 C18 C23 C24 95.4(5)
C19 C18 C23 C24 -83.8(4)
C18 C23 C24 C25 -73.7(5)
C26 O8 C25 C24 -114.4(5)
C23 C24 C25 O8 -105.8(4)
C23 C24 C25 C26 -177.3(4)
C25 O8 C26 C28 -109.0(4)
C25 O8 C26 C27 112.3(4)
C24 C25 C26 O8 106.4(4)
O8 C25 C26 C28 102.3(4)
C24 C25 C26 C28 -151.3(4)
O8 C25 C26 C27 -102.2(4)
C24 C25 C26 C27 4.2(6)
O8 C26 C28 C29 163.2(3)
C25 C26 C28 C29 96.7(4)
C27 C26 C28 C29 -59.5(5)
C26 C28 C29 C20 -58.0(5)
C21 C20 C29 C28 -63.4(5)
C11 C20 C29 C28 175.2(4)
O5 C8 C30 C38 66.1(4)
C7 C8 C30 C38 -56.0(4)
C9 C8 C30 C38 -176.5(3)
O5 C8 C30 C31 -57.8(4)
C7 C8 C30 C31 -179.8(3)
C9 C8 C30 C31 59.7(4)
C38 C30 C31 C32 137.3(3)
C8 C30 C31 C32 -96.9(4)
C30 C31 C32 O9 166.2(3)
C30 C31 C32 C33 -72.6(4)
O9 C32 C33 O10 56.1(4)
C31 C32 C33 O10 -64.7(4)
O9 C32 C33 C37 -64.1(4)
C31 C32 C33 C37 175.1(3)
O9 C32 C33 C34 172.9(3)
C31 C32 C33 C34 52.1(4)
O10 C33 C34 C35 -71.5(4)
C37 C33 C34 C35 48.9(5)
C32 C33 C34 C35 170.1(3)
C33 C34 C35 C36 166.0(3)
C3 C2 C36 C35 -162.6(4)
C1 C2 C36 C35 8.7(7)
C34 C35 C36 C2 73.1(5)
C8 C30 C38 C39 43.7(5)
C31 C30 C38 C39 171.3(3)
O1 C6 C39 C38 -58.8(4)
C40 C6 C39 C38 -176.8(3)
C5 C6 C39 C38 56.4(4)
C30 C38 C39 C6 45.5(5)
